data_1567334
loop_
_publ_author_name
'Font, Pau'
'Vald\'es, Hugo'
'Guisado-Barrios, Gregorio'
'Ribas, Xavi'

_publ_section_title
;
 Hemilabile MIC^N ligands allow oxidant-free Au(i)/Au(iii)
 arylation-lactonization of \g-alkenoic acids
;
_journal_issue 32
_journal_name_full 'Chemical Science'
_journal_page_first 9351
_journal_page_last 9360
_journal_paper_doi 10.1039/D2SC01966C
_journal_volume 13
_journal_year 2022
_chemical_formula_moiety 'C42 H45 Au Cl N5, C4 H10 O'
_chemical_formula_sum 'C46 H55 Au Cl N5 O'
_chemical_formula_weight 926.36
_space_group_crystal_system triclinic
_space_group_IT_number 2
_space_group_name_Hall '-P 1'
_space_group_name_H-M_alt 'P -1'
_atom_sites_solution_hydrogens geom
_audit_update_record
;
2022-03-31 deposited with the CCDC.	2022-07-08 downloaded from the CCDC.
;
_cell_angle_alpha 89.58(3)
_cell_angle_beta 84.70(4)
_cell_angle_gamma 85.16(4)
_cell_formula_units_Z 4
_cell_length_a 12.25(2)
_cell_length_b 15.50(2)
_cell_length_c 23.22(4)
_cell_measurement_reflns_used 9795
_cell_measurement_temperature 100.(2)
_cell_measurement_theta_max 28.0949
_cell_measurement_theta_min 2.7894
_cell_volume 4374(12)
_computing_cell_refinement 'SAINT V8.38A (Bruker AXS Inc., 2017)'
_computing_data_collection 'Bruker Instrument Service vV6.2.9'
_computing_data_reduction 'SAINT V8.38A (Bruker AXS Inc., 2017)'
_computing_molecular_graphics 'shelXle (C.B. Huebschle, rev 882)'
_computing_structure_refinement 'SHELXL-2017/1 (Sheldrick, 2017)'
_computing_structure_solution 'SHELXT 2014/5 (Sheldrick, 2014)'
_diffrn_ambient_temperature 100.(2)
_diffrn_detector CPAD
_diffrn_detector_area_resol_mean 7.3910
_diffrn_detector_type 'PHOTON II'
_diffrn_measured_fraction_theta_full 0.992
_diffrn_measured_fraction_theta_max 0.992
_diffrn_measurement_device_type 'D8 QUEST ECO'
_diffrn_measurement_method 'phi and omega scans'
_diffrn_radiation_monochromator 'doubly curved silicon crystal Bruker Triumph'
_diffrn_radiation_type 'Mo K\a'
_diffrn_radiation_wavelength 0.71076
_diffrn_reflns_av_R_equivalents 0.0817
_diffrn_reflns_av_unetI/netI 0.0395
_diffrn_reflns_limit_h_max 16
_diffrn_reflns_limit_h_min -16
_diffrn_reflns_limit_k_max 20
_diffrn_reflns_limit_k_min -20
_diffrn_reflns_limit_l_max 30
_diffrn_reflns_limit_l_min -30
_diffrn_reflns_number 285667
_diffrn_reflns_theta_full 28.32
_diffrn_reflns_theta_max 28.32
_diffrn_reflns_theta_min 2.44
_diffrn_source_type 'Ceramic x-ray tube'
_exptl_absorpt_coefficient_mu 3.462
_exptl_absorpt_correction_T_max 0.75
_exptl_absorpt_correction_T_min 0.53
_exptl_absorpt_correction_type multi-scan
_exptl_absorpt_process_details
;
SADABS-2016/2 - Bruker AXS area detector scaling and absorption correction
;
_exptl_crystal_colour colourless
_exptl_crystal_density_diffrn 1.406
_exptl_crystal_density_method 'not measured'
_exptl_crystal_description prism
_exptl_crystal_F_000 1880
_exptl_crystal_size_max 0.150
_exptl_crystal_size_mid 0.110
_exptl_crystal_size_min 0.110
_refine_diff_density_max 4.528
_refine_diff_density_min -3.736
_refine_ls_extinction_method none
_refine_ls_goodness_of_fit_ref 1.271
_refine_ls_hydrogen_treatment constr
_refine_ls_matrix_type full
_refine_ls_number_parameters 993
_refine_ls_number_reflns 21662
_refine_ls_number_restraints 0
_refine_ls_restrained_S_all 1.271
_refine_ls_R_factor_all 0.0801
_refine_ls_R_factor_gt 0.0509
_refine_ls_shift/su_max 0.002
_refine_ls_shift/su_mean 0.000
_refine_ls_structure_factor_coef Fsqd
_refine_ls_weighting_details 'w=1/[\s^2^(Fo^2^)+37.5163P] where P=(Fo^2^+2Fc^2^)/3'
_refine_ls_weighting_scheme calc
_refine_ls_wR_factor_gt 0.1007
_refine_ls_wR_factor_ref 0.1158
_reflns_number_gt 16770
_reflns_number_total 21662
_reflns_threshold_expression 'I > 2\s(I)'
_cod_data_source_file d2sc01966c2.cif
_cod_data_source_block PFL4P108_2
_cod_depositor_comments
;
The following automatic conversions were performed:

data item '_exptl_absorpt_correction_type' value 'Multi-Scan' was
changed to 'multi-scan' in accordance with the
/home/data/users/saulius/crontab/automatic-downloads/rss-feeds/RSC/lib/dictionaries/cif_core.dic
dictionary named 'cif_core.dic' version 2.4.2 last updated on
2011-04-26.

Automatic conversion script
Id: cif_fix_values 7556 2019-12-06 15:28:31Z antanas 

 Adding full bibliography for 1567327--1567338.cif.
;
_cod_original_cell_volume 4374.(12)
_cod_database_code 1567334

loop_
_space_group_symop_operation_xyz
'x, y, z'
'-x, -y, -z'

loop_
_atom_site_type_symbol
_atom_site_label
_atom_site_fract_x
_atom_site_fract_y
_atom_site_fract_z
_atom_site_U_iso_or_equiv
_atom_site_adp_type
_atom_site_calc_flag
_atom_site_refinement_flags_adp
_atom_site_refinement_flags_occupancy
_atom_site_refinement_flags_posn
_atom_site_occupancy
_atom_site_disorder_assembly
_atom_site_disorder_group
Au Au1 0.67989(2) 0.43046(2) 0.24784(2) 0.02028(6) Uani d . . . 1 . .
Cl Cl2 0.55564(13) 0.43898(10) 0.17489(7) 0.0279(3) Uani d . . . 1 . .
N N5 0.9729(4) 0.3810(3) 0.1345(2) 0.0171(10) Uani d . . . 1 . .
N N6 0.9477(4) 0.4623(3) 0.1192(2) 0.0173(10) Uani d . . . 1 . .
N N7 0.8512(4) 0.4838(3) 0.1501(2) 0.0159(9) Uani d . . . 1 . .
N N9 0.8105(5) 0.2232(3) 0.2038(2) 0.0262(12) Uani d . . . 1 . .
N N13 1.0039(5) 0.2308(3) 0.2096(3) 0.0295(13) Uani d . . . 1 . .
C C3 0.8133(5) 0.4184(3) 0.1853(2) 0.0168(11) Uani d . . . 1 . .
C C4 0.8943(5) 0.3512(3) 0.1740(3) 0.0185(11) Uani d . . . 1 . .
C C8 0.9040(5) 0.2618(4) 0.1977(3) 0.0209(12) Uani d . . . 1 . .
C C10 0.8212(6) 0.1413(4) 0.2237(3) 0.0329(16) Uani d . . . 1 . .
H H10 0.757567 0.110021 0.228853 0.039 Uiso calc U . R 1 . .
C C11 0.9196(6) 0.1010(4) 0.2369(3) 0.0345(16) Uani d . . . 1 . .
H H11 0.925183 0.042922 0.250381 0.041 Uiso calc U . R 1 . .
C C12 1.0104(6) 0.1483(4) 0.2299(3) 0.0363(17) Uani d . . . 1 . .
H H12 1.07937 0.122361 0.239514 0.044 Uiso calc U . R 1 . .
C C14 1.0777(5) 0.3382(4) 0.1109(3) 0.0182(11) Uani d . . . 1 . .
C C15 1.0777(5) 0.2849(4) 0.0626(3) 0.0232(13) Uani d . . . 1 . .
C C16 1.1802(6) 0.2425(4) 0.0429(3) 0.0285(14) Uani d . . . 1 . .
H H16 1.185225 0.204347 0.010763 0.034 Uiso calc U . R 1 . .
C C17 1.2739(6) 0.2555(4) 0.0697(3) 0.0303(15) Uani d . . . 1 . .
H H17 1.341761 0.225016 0.056015 0.036 Uiso calc U . R 1 . .
C C18 1.2708(6) 0.3120(4) 0.1160(3) 0.0292(14) Uani d . . . 1 . .
H H18 1.33689 0.322078 0.132376 0.035 Uiso calc U . R 1 . .
C C19 1.1709(5) 0.3540(4) 0.1387(3) 0.0235(13) Uani d . . . 1 . .
C C20 0.9751(5) 0.2725(4) 0.0327(3) 0.0272(14) Uani d . . . 1 . .
H H20 0.915409 0.315995 0.048863 0.033 Uiso calc U . R 1 . .
C C21 0.9936(6) 0.2880(5) -0.0327(3) 0.0343(16) Uani d . . . 1 . .
H H21A 1.045646 0.241981 -0.050221 0.052 Uiso calc U . R 1 . .
H H21B 1.023541 0.34414 -0.039746 0.052 Uiso calc U . R 1 . .
H H21C 0.923473 0.287665 -0.049785 0.052 Uiso calc U . R 1 . .
C C22 0.9367(6) 0.1820(5) 0.0451(3) 0.0374(17) Uani d . . . 1 . .
H H22A 0.869249 0.175791 0.026388 0.056 Uiso calc U . R 1 . .
H H22B 0.92219 0.174168 0.086899 0.056 Uiso calc U . R 1 . .
H H22C 0.994165 0.138101 0.02978 0.056 Uiso calc U . R 1 . .
C C23 1.1655(5) 0.4147(4) 0.1901(3) 0.0267(14) Uani d . . . 1 . .
H H23 1.086401 0.434409 0.200524 0.032 Uiso calc U . R 1 . .
C C24 1.2089(7) 0.3677(6) 0.2428(3) 0.046(2) Uani d . . . 1 . .
H H24A 1.167504 0.317194 0.251957 0.068 Uiso calc U . R 1 . .
H H24B 1.199776 0.407209 0.276033 0.068 Uiso calc U . R 1 . .
H H24C 1.286989 0.348859 0.234214 0.068 Uiso calc U . R 1 . .
C C25 1.2266(6) 0.4951(5) 0.1748(3) 0.0376(17) Uani d . . . 1 . .
H H25A 1.303993 0.477535 0.162867 0.056 Uiso calc U . R 1 . .
H H25B 1.221568 0.532944 0.208751 0.056 Uiso calc U . R 1 . .
H H25C 1.193194 0.52626 0.143113 0.056 Uiso calc U . R 1 . .
C C26 0.7996(5) 0.5691(3) 0.1393(3) 0.0174(11) Uani d . . . 1 . .
C C27 0.8164(5) 0.6365(4) 0.1761(3) 0.0202(12) Uani d . . . 1 . .
C C28 0.7714(5) 0.7195(4) 0.1625(3) 0.0223(13) Uani d . . . 1 . .
H H28 0.781065 0.767218 0.186372 0.027 Uiso calc U . R 1 . .
C C29 0.7131(5) 0.7322(4) 0.1144(3) 0.0245(13) Uani d . . . 1 . .
H H29 0.683454 0.788759 0.105449 0.029 Uiso calc U . R 1 . .
C C30 0.6973(5) 0.6629(4) 0.0791(3) 0.0238(13) Uani d . . . 1 . .
H H30 0.655662 0.672783 0.046767 0.029 Uiso calc U . R 1 . .
C C31 0.7417(5) 0.5793(4) 0.0903(3) 0.0199(12) Uani d . . . 1 . .
C C32 0.8784(6) 0.6233(4) 0.2303(3) 0.0286(15) Uani d . . . 1 . .
H H32 0.902937 0.560374 0.233103 0.034 Uiso calc U . R 1 . .
C C33 0.9816(6) 0.6741(5) 0.2256(4) 0.0406(19) Uani d . . . 1 . .
H H33A 1.02687 0.658387 0.189608 0.061 Uiso calc U . R 1 . .
H H33B 1.0242 0.659959 0.258627 0.061 Uiso calc U . R 1 . .
H H33C 0.959459 0.736379 0.225604 0.061 Uiso calc U . R 1 . .
C C34 0.8017(7) 0.6484(5) 0.2848(3) 0.0348(16) Uani d . . . 1 . .
H H34A 0.781243 0.710934 0.284547 0.052 Uiso calc U . R 1 . .
H H34B 0.839703 0.633176 0.319226 0.052 Uiso calc U . R 1 . .
H H34C 0.735342 0.617251 0.285253 0.052 Uiso calc U . R 1 . .
C C35 0.7319(5) 0.5042(4) 0.0496(3) 0.0235(13) Uani d . . . 1 . .
H H35 0.741975 0.44913 0.071951 0.028 Uiso calc U . R 1 . .
C C36 0.6194(6) 0.5073(5) 0.0254(3) 0.0331(16) Uani d . . . 1 . .
H H36A 0.611524 0.556889 -0.000716 0.05 Uiso calc U . R 1 . .
H H36B 0.561187 0.513237 0.057371 0.05 Uiso calc U . R 1 . .
H H36C 0.61365 0.453732 0.004151 0.05 Uiso calc U . R 1 . .
C C37 0.8228(6) 0.5020(4) -0.0006(3) 0.0288(14) Uani d . . . 1 . .
H H37A 0.817273 0.451843 -0.025263 0.043 Uiso calc U . R 1 . .
H H37B 0.894813 0.497581 0.014875 0.043 Uiso calc U . R 1 . .
H H37C 0.814301 0.555206 -0.023362 0.043 Uiso calc U . R 1 . .
C C38 0.7768(6) 0.4235(4) 0.3166(3) 0.0241(13) Uani d . . . 1 . .
C C39 0.8904(6) 0.4101(4) 0.3120(3) 0.0293(15) Uani d . . . 1 . .
H H39 0.930976 0.405342 0.275063 0.035 Uiso calc U . R 1 . .
C C40 0.9441(7) 0.4039(5) 0.3619(3) 0.0402(18) Uani d . . . 1 . .
H H40 1.021703 0.391683 0.358856 0.048 Uiso calc U . R 1 . .
C C41 0.8878(7) 0.4150(6) 0.4162(3) 0.0430(19) Uani d . . . 1 . .
H H41 0.926131 0.412309 0.449991 0.052 Uiso calc U . R 1 . .
C C42 0.7736(7) 0.4303(5) 0.4202(3) 0.0370(17) Uani d . . . 1 . .
H H42 0.734028 0.438008 0.457196 0.044 Uiso calc U . R 1 . .
C C43 0.7166(6) 0.4344(4) 0.3710(3) 0.0267(14) Uani d . . . 1 . .
C C44 0.5966(6) 0.4450(4) 0.3706(3) 0.0255(14) Uani d . . . 1 . .
C C45 0.5208(6) 0.4524(4) 0.4200(3) 0.0327(16) Uani d . . . 1 . .
H H45 0.546486 0.453398 0.457366 0.039 Uiso calc U . R 1 . .
C C46 0.4094(6) 0.4581(5) 0.4145(3) 0.0385(18) Uani d . . . 1 . .
H H46 0.358148 0.464022 0.447823 0.046 Uiso calc U . R 1 . .
C C47 0.3735(6) 0.4552(5) 0.3604(3) 0.0397(18) Uani d . . . 1 . .
H H47 0.29663 0.458324 0.356939 0.048 Uiso calc U . R 1 . .
C C48 0.4450(6) 0.4479(4) 0.3107(3) 0.0307(15) Uani d . . . 1 . .
H H48 0.417445 0.446512 0.27381 0.037 Uiso calc U . R 1 . .
C C49 0.5582(6) 0.4427(4) 0.3152(3) 0.0247(13) Uani d . . . 1 . .
Au Au1A 0.64699(2) 0.93783(2) 0.22222(2) 0.01990(6) Uani d . . . 1 . .
Cl Cl2A 0.80801(13) 0.89890(10) 0.27008(7) 0.0250(3) Uani d . . . 1 . .
N N5A 0.4266(4) 0.8950(3) 0.3703(2) 0.0190(10) Uani d . . . 1 . .
N N6A 0.4646(4) 0.9675(3) 0.3875(2) 0.0190(10) Uani d . . . 1 . .
N N7A 0.5399(4) 0.9846(3) 0.3441(2) 0.0163(9) Uani d . . . 1 . .
N N9A 0.5369(5) 0.7531(3) 0.2514(2) 0.0293(13) Uani d . . . 1 . .
N N13A 0.3572(5) 0.7567(4) 0.3009(3) 0.0369(15) Uani d . . . 1 . .
C C3A 0.5523(5) 0.9259(4) 0.2998(2) 0.0176(11) Uani d . . . 1 . .
C C4A 0.4782(5) 0.8665(4) 0.3180(2) 0.0184(12) Uani d . . . 1 . .
C C8A 0.4554(5) 0.7865(4) 0.2885(2) 0.0193(12) Uani d . . . 1 . .
C C10A 0.5171(6) 0.6801(4) 0.2250(3) 0.0291(15) Uani d . . . 1 . .
H H10A 0.572844 0.653911 0.198064 0.035 Uiso calc U . R 1 . .
C C11A 0.4217(6) 0.6417(4) 0.2348(3) 0.0339(16) Uani d . . . 1 . .
H H11A 0.410247 0.589503 0.215907 0.041 Uiso calc U . R 1 . .
C C12A 0.3420(6) 0.6826(5) 0.2738(4) 0.043(2) Uani d . . . 1 . .
H H12A 0.274067 0.657602 0.281732 0.052 Uiso calc U . R 1 . .
C C14A 0.3425(5) 0.8570(4) 0.4078(3) 0.0267(14) Uani d . . . 1 . .
C C15A 0.3768(6) 0.7977(4) 0.4493(3) 0.0304(15) Uani d . . . 1 . .
C C16A 0.2929(8) 0.7613(5) 0.4839(3) 0.046(2) Uani d . . . 1 . .
H H16A 0.311457 0.719931 0.512572 0.056 Uiso calc U . R 1 . .
C C17A 0.1844(8) 0.7846(7) 0.4772(4) 0.061(3) Uani d . . . 1 . .
H H17A 0.129187 0.758885 0.501313 0.073 Uiso calc U . R 1 . .
C C18A 0.1536(7) 0.8444(7) 0.4362(4) 0.060(3) Uani d . . . 1 . .
H H18A 0.077782 0.859614 0.432694 0.072 Uiso calc U . R 1 . .
C C19A 0.2329(6) 0.8829(6) 0.3996(3) 0.0412(19) Uani d . . . 1 . .
C C20A 0.4970(7) 0.7724(4) 0.4564(3) 0.0352(17) Uani d . . . 1 . .
H H20A 0.541144 0.815256 0.434395 0.042 Uiso calc U . R 1 . .
C C21A 0.5331(9) 0.6825(5) 0.4304(4) 0.060(3) Uani d . . . 1 . .
H H21D 0.520094 0.682585 0.389361 0.091 Uiso calc U . R 1 . .
H H21E 0.490678 0.639076 0.450938 0.091 Uiso calc U . R 1 . .
H H21F 0.611609 0.668576 0.434218 0.091 Uiso calc U . R 1 . .
C C22A 0.5225(8) 0.7757(5) 0.5199(3) 0.0428(19) Uani d . . . 1 . .
H H22D 0.601697 0.763202 0.522216 0.064 Uiso calc U . R 1 . .
H H22E 0.48267 0.732426 0.542321 0.064 Uiso calc U . R 1 . .
H H22F 0.499269 0.833446 0.53575 0.064 Uiso calc U . R 1 . .
C C23A 0.1996(6) 0.9483(7) 0.3543(4) 0.057(3) Uani d . . . 1 . .
H H23A 0.268341 0.964666 0.331773 0.068 Uiso calc U . R 1 . .
C C24A 0.1415(8) 1.0307(7) 0.3825(4) 0.061(3) Uani d . . . 1 . .
H H24D 0.123331 1.072793 0.352434 0.091 Uiso calc U . R 1 . .
H H24E 0.190072 1.055404 0.408031 0.091 Uiso calc U . R 1 . .
H H24F 0.073742 1.016608 0.405124 0.091 Uiso calc U . R 1 . .
C C25A 0.1282(8) 0.9107(9) 0.3116(4) 0.077(4) Uani d . . . 1 . .
H H25D 0.10756 0.95518 0.283453 0.115 Uiso calc U . R 1 . .
H H25E 0.061597 0.891324 0.332657 0.115 Uiso calc U . R 1 . .
H H25F 0.169633 0.861356 0.291231 0.115 Uiso calc U . R 1 . .
C C26A 0.6020(5) 1.0598(4) 0.3502(2) 0.0195(12) Uani d . . . 1 . .
C C27A 0.5666(6) 1.1369(4) 0.3231(3) 0.0240(13) Uani d . . . 1 . .
C C28A 0.6294(6) 1.2075(4) 0.3293(3) 0.0298(15) Uani d . . . 1 . .
H H28A 0.608592 1.26131 0.311859 0.036 Uiso calc U . R 1 . .
C C29A 0.7204(6) 1.2001(4) 0.3600(3) 0.0338(17) Uani d . . . 1 . .
H H29A 0.761903 1.248652 0.363209 0.041 Uiso calc U . R 1 . .
C C30A 0.7523(6) 1.1224(4) 0.3865(3) 0.0270(14) Uani d . . . 1 . .
H H30A 0.815342 1.118607 0.407542 0.032 Uiso calc U . R 1 . .
C C31A 0.6928(5) 1.0497(4) 0.3825(3) 0.0207(12) Uani d . . . 1 . .
C C32A 0.4642(6) 1.1464(4) 0.2908(3) 0.0290(14) Uani d . . . 1 . .
H H32A 0.444024 1.086831 0.282527 0.035 Uiso calc U . R 1 . .
C C33A 0.3681(7) 1.1920(5) 0.3294(3) 0.0406(18) Uani d . . . 1 . .
H H33D 0.384897 1.251085 0.337692 0.061 Uiso calc U . R 1 . .
H H33E 0.357393 1.159956 0.365799 0.061 Uiso calc U . R 1 . .
H H33F 0.300931 1.193874 0.309482 0.061 Uiso calc U . R 1 . .
C C34A 0.4817(7) 1.1936(5) 0.2324(3) 0.0380(18) Uani d . . . 1 . .
H H34D 0.543101 1.163336 0.208582 0.057 Uiso calc U . R 1 . .
H H34E 0.498377 1.253185 0.239263 0.057 Uiso calc U . R 1 . .
H H34F 0.414686 1.194244 0.21237 0.057 Uiso calc U . R 1 . .
C C35A 0.7236(5) 0.9666(4) 0.4147(3) 0.0218(12) Uani d . . . 1 . .
H H35A 0.696046 0.91744 0.394195 0.026 Uiso calc U . R 1 . .
C C36A 0.6671(6) 0.9705(4) 0.4768(3) 0.0278(14) Uani d . . . 1 . .
H H36D 0.587184 0.978934 0.475473 0.042 Uiso calc U . R 1 . .
H H36E 0.692185 1.018847 0.497526 0.042 Uiso calc U . R 1 . .
H H36F 0.68593 0.916156 0.496796 0.042 Uiso calc U . R 1 . .
C C37A 0.8476(5) 0.9481(5) 0.4167(3) 0.0345(16) Uani d . . . 1 . .
H H37D 0.884274 0.950943 0.377503 0.052 Uiso calc U . R 1 . .
H H37E 0.863196 0.890195 0.432745 0.052 Uiso calc U . R 1 . .
H H37F 0.874748 0.991291 0.441188 0.052 Uiso calc U . R 1 . .
C C38A 0.5159(5) 0.9735(4) 0.1767(3) 0.0228(13) Uani d . . . 1 . .
C C39A 0.4067(6) 0.9757(4) 0.1971(3) 0.0260(13) Uani d . . . 1 . .
H H39A 0.387259 0.956114 0.235208 0.031 Uiso calc U . R 1 . .
C C40A 0.3236(6) 1.0063(5) 0.1626(3) 0.0331(16) Uani d . . . 1 . .
H H40A 0.248625 1.007869 0.177457 0.04 Uiso calc U . R 1 . .
C C41A 0.3515(7) 1.0343(5) 0.1064(3) 0.0354(17) Uani d . . . 1 . .
H H41A 0.295812 1.056136 0.082947 0.042 Uiso calc U . R 1 . .
C C42A 0.4618(6) 1.0300(4) 0.0850(3) 0.0336(16) Uani d . . . 1 . .
H H42A 0.480902 1.048603 0.046536 0.04 Uiso calc U . R 1 . .
C C43A 0.5449(6) 0.9989(4) 0.1189(3) 0.0233(13) Uani d . . . 1 . .
C C44A 0.6627(6) 0.9882(4) 0.1003(3) 0.0262(14) Uani d . . . 1 . .
C C45A 0.7099(7) 1.0055(4) 0.0438(3) 0.0353(17) Uani d . . . 1 . .
H H45A 0.665054 1.027999 0.015022 0.042 Uiso calc U . R 1 . .
C C46A 0.8230(7) 0.9890(4) 0.0310(3) 0.0376(18) Uani d . . . 1 . .
H H46A 0.855228 0.999767 -0.006828 0.045 Uiso calc U . R 1 . .
C C47A 0.8888(6) 0.9571(5) 0.0728(3) 0.0354(17) Uani d . . . 1 . .
H H47A 0.965707 0.945883 0.063248 0.042 Uiso calc U . R 1 . .
C C48A 0.8437(6) 0.9409(4) 0.1293(3) 0.0279(14) Uani d . . . 1 . .
H H48A 0.889776 0.919676 0.157862 0.034 Uiso calc U . R 1 . .
C C49A 0.7304(6) 0.9564(4) 0.1429(3) 0.0251(14) Uani d . . . 1 . .
O O3S 0.3211(5) 0.7686(4) 0.0332(3) 0.0609(17) Uani d . . . 1 . .
C C1S 0.2487(12) 0.7867(9) 0.1311(5) 0.095(4) Uani d . . . 1 . .
H H1SA 0.201778 0.837089 0.119711 0.143 Uiso calc U . R 1 . .
H H1SB 0.266842 0.794431 0.17091 0.143 Uiso calc U . R 1 . .
H H1SC 0.209745 0.734387 0.128808 0.143 Uiso calc U . R 1 . .
C C2S 0.3527(10) 0.7780(7) 0.0913(5) 0.072(3) Uani d . . . 1 . .
H H2SA 0.393748 0.829943 0.093833 0.087 Uiso calc U . R 1 . .
H H2SB 0.400332 0.726605 0.101888 0.087 Uiso calc U . R 1 . .
C C4S 0.4120(8) 0.7573(6) -0.0072(5) 0.062(3) Uani d . . . 1 . .
H H4SA 0.456418 0.703208 0.001501 0.074 Uiso calc U . R 1 . .
H H4SB 0.458355 0.806128 -0.004479 0.074 Uiso calc U . R 1 . .
C C5S 0.3769(8) 0.7526(6) -0.0682(5) 0.066(3) Uani d . . . 1 . .
H H5SA 0.442389 0.745394 -0.095913 0.099 Uiso calc U . R 1 . .
H H5SB 0.333147 0.806231 -0.076822 0.099 Uiso calc U . R 1 . .
H H5SC 0.332743 0.703299 -0.071155 0.099 Uiso calc U . R 1 . .
O O3R 0.0327(5) 0.3399(6) 0.5280(3) 0.072(2) Uani d . . . 1 . .
C C1R -0.0985(13) 0.4029(9) 0.6001(5) 0.105(5) Uani d . . . 1 . .
H H1RA -0.149332 0.360039 0.591888 0.126 Uiso calc U . R 1 . .
H H1RB -0.114436 0.455653 0.577748 0.126 Uiso calc U . R 1 . .
H H1RC -0.107467 0.416759 0.641457 0.126 Uiso calc U . R 1 . .
C C2R 0.0127(13) 0.3683(9) 0.5842(6) 0.099(5) Uani d . . . 1 . .
H H2RA 0.062806 0.413519 0.590429 0.118 Uiso calc U . R 1 . .
H H2RB 0.030607 0.319365 0.61028 0.118 Uiso calc U . R 1 . .
C C4R 0.1405(10) 0.3145(10) 0.5078(8) 0.118(6) Uani d . . . 1 . .
H H4RA 0.171363 0.269696 0.533778 0.141 Uiso calc U . R 1 . .
H H4RB 0.185212 0.364779 0.508041 0.141 Uiso calc U . R 1 . .
C C5R 0.1459(15) 0.280(2) 0.4500(7) 0.256(19) Uani d . . . 1 . .
H H5RA 0.092779 0.236842 0.448595 0.384 Uiso calc U . R 1 . .
H H5RB 0.220194 0.253843 0.43896 0.384 Uiso calc U . R 1 . .
H H5RC 0.128346 0.327574 0.423136 0.384 Uiso calc U . R 1 . .

loop_
_atom_site_aniso_label
_atom_site_aniso_U_11
_atom_site_aniso_U_22
_atom_site_aniso_U_33
_atom_site_aniso_U_12
_atom_site_aniso_U_13
_atom_site_aniso_U_23
Au1 0.02330(13) 0.01289(11) 0.02411(12) -0.00374(9) 0.00274(9) -0.00047(8)
Cl2 0.0221(8) 0.0292(8) 0.0325(8) -0.0021(6) -0.0026(6) -0.0051(6)
N5 0.018(2) 0.012(2) 0.022(2) -0.0035(18) -0.0022(19) -0.0001(18)
N6 0.018(2) 0.012(2) 0.022(2) -0.0020(18) -0.0028(19) -0.0001(18)
N7 0.019(2) 0.013(2) 0.017(2) -0.0025(18) -0.0035(19) 0.0003(18)
N9 0.031(3) 0.014(2) 0.032(3) -0.009(2) 0.005(2) -0.001(2)
N13 0.029(3) 0.017(3) 0.042(3) -0.003(2) -0.003(3) 0.009(2)
C3 0.022(3) 0.013(3) 0.017(3) -0.007(2) -0.004(2) 0.000(2)
C4 0.022(3) 0.011(3) 0.024(3) -0.005(2) -0.002(2) 0.000(2)
C8 0.026(3) 0.010(3) 0.026(3) 0.000(2) 0.000(2) -0.003(2)
C10 0.036(4) 0.017(3) 0.045(4) -0.011(3) 0.004(3) 0.005(3)
C11 0.044(4) 0.014(3) 0.044(4) -0.003(3) 0.005(3) 0.007(3)
C12 0.034(4) 0.023(3) 0.050(5) 0.004(3) -0.001(3) 0.016(3)
C14 0.018(3) 0.012(3) 0.024(3) -0.001(2) 0.001(2) 0.002(2)
C15 0.024(3) 0.012(3) 0.034(3) -0.003(2) 0.000(3) 0.002(2)
C16 0.030(4) 0.016(3) 0.038(4) -0.002(3) 0.005(3) -0.002(3)
C17 0.025(3) 0.022(3) 0.041(4) 0.006(3) 0.003(3) 0.005(3)
C18 0.023(3) 0.028(3) 0.035(4) 0.000(3) -0.002(3) 0.008(3)
C19 0.027(3) 0.017(3) 0.027(3) -0.001(2) -0.004(3) 0.006(2)
C20 0.027(3) 0.021(3) 0.034(4) -0.004(3) 0.001(3) -0.011(3)
C21 0.034(4) 0.031(4) 0.038(4) -0.006(3) -0.003(3) -0.009(3)
C22 0.039(4) 0.028(4) 0.045(4) -0.014(3) 0.009(3) -0.013(3)
C23 0.021(3) 0.028(3) 0.033(4) -0.003(3) -0.007(3) -0.001(3)
C24 0.045(5) 0.057(5) 0.038(4) -0.010(4) -0.017(4) 0.005(4)
C25 0.040(4) 0.028(4) 0.046(4) -0.006(3) -0.008(3) -0.006(3)
C26 0.018(3) 0.012(3) 0.023(3) -0.002(2) 0.000(2) 0.001(2)
C27 0.023(3) 0.012(3) 0.025(3) -0.002(2) -0.003(2) 0.000(2)
C28 0.025(3) 0.015(3) 0.027(3) -0.002(2) 0.001(2) -0.001(2)
C29 0.027(3) 0.015(3) 0.031(3) 0.002(2) 0.000(3) 0.004(2)
C30 0.022(3) 0.021(3) 0.028(3) 0.000(2) -0.005(3) 0.001(2)
C31 0.020(3) 0.013(3) 0.027(3) -0.004(2) -0.004(2) 0.002(2)
C32 0.040(4) 0.016(3) 0.031(4) 0.002(3) -0.016(3) -0.004(3)
C33 0.034(4) 0.028(4) 0.061(5) 0.003(3) -0.020(4) -0.005(3)
C34 0.052(5) 0.030(4) 0.022(3) -0.004(3) -0.006(3) -0.002(3)
C35 0.024(3) 0.017(3) 0.031(3) -0.004(2) -0.006(3) -0.002(2)
C36 0.032(4) 0.035(4) 0.035(4) -0.007(3) -0.014(3) 0.001(3)
C37 0.039(4) 0.024(3) 0.023(3) -0.002(3) -0.003(3) -0.004(3)
C38 0.040(4) 0.010(3) 0.023(3) -0.004(2) -0.007(3) -0.001(2)
C39 0.035(4) 0.028(3) 0.024(3) 0.001(3) 0.002(3) 0.006(3)
C40 0.038(4) 0.049(5) 0.032(4) 0.007(4) -0.008(3) 0.009(3)
C41 0.044(5) 0.054(5) 0.031(4) 0.001(4) -0.013(3) 0.008(4)
C42 0.052(5) 0.033(4) 0.027(4) -0.003(3) -0.004(3) 0.007(3)
C43 0.037(4) 0.014(3) 0.029(3) -0.002(3) 0.001(3) 0.005(2)
C44 0.038(4) 0.010(3) 0.028(3) -0.006(2) 0.004(3) -0.001(2)
C45 0.048(4) 0.020(3) 0.029(4) -0.006(3) 0.010(3) -0.003(3)
C46 0.040(4) 0.034(4) 0.040(4) -0.009(3) 0.016(3) -0.014(3)
C47 0.024(4) 0.046(4) 0.048(5) -0.006(3) 0.006(3) -0.016(4)
C48 0.035(4) 0.028(3) 0.029(3) -0.009(3) 0.006(3) -0.008(3)
C49 0.033(4) 0.012(3) 0.028(3) -0.006(2) 0.005(3) -0.004(2)
Au1A 0.02430(13) 0.01223(11) 0.02214(12) -0.00394(9) 0.00569(9) -0.00250(8)
Cl2A 0.0230(7) 0.0215(7) 0.0297(8) -0.0025(6) 0.0032(6) -0.0049(6)
N5A 0.019(3) 0.021(2) 0.017(2) -0.008(2) 0.0031(19) -0.0009(19)
N6A 0.019(3) 0.020(2) 0.018(2) -0.004(2) 0.0011(19) 0.0011(19)
N7A 0.016(2) 0.012(2) 0.020(2) -0.0032(18) 0.0014(19) 0.0010(18)
N9A 0.032(3) 0.021(3) 0.035(3) -0.010(2) 0.005(2) -0.010(2)
N13A 0.032(3) 0.041(4) 0.039(3) -0.019(3) 0.007(3) -0.017(3)
C3A 0.021(3) 0.016(3) 0.016(3) -0.005(2) 0.003(2) -0.003(2)
C4A 0.020(3) 0.019(3) 0.017(3) -0.005(2) 0.000(2) 0.000(2)
C8A 0.026(3) 0.014(3) 0.018(3) -0.008(2) 0.002(2) 0.000(2)
C10A 0.031(4) 0.020(3) 0.036(4) -0.009(3) 0.005(3) -0.010(3)
C11A 0.049(5) 0.022(3) 0.032(4) -0.016(3) -0.001(3) -0.006(3)
C12A 0.033(4) 0.044(4) 0.055(5) -0.024(3) 0.008(4) -0.022(4)
C14A 0.029(3) 0.031(3) 0.021(3) -0.018(3) 0.006(3) -0.006(3)
C15A 0.050(4) 0.020(3) 0.023(3) -0.018(3) 0.004(3) -0.004(2)
C16A 0.077(7) 0.038(4) 0.026(4) -0.037(4) 0.011(4) -0.003(3)
C17A 0.072(7) 0.084(7) 0.031(4) -0.060(6) 0.021(4) -0.018(4)
C18A 0.036(5) 0.117(9) 0.032(4) -0.043(5) 0.008(4) -0.010(5)
C19A 0.028(4) 0.072(6) 0.026(4) -0.023(4) 0.003(3) -0.002(4)
C20A 0.060(5) 0.017(3) 0.027(4) 0.001(3) 0.003(3) 0.003(3)
C21A 0.112(9) 0.026(4) 0.038(5) 0.019(5) -0.002(5) -0.005(3)
C22A 0.067(6) 0.026(4) 0.034(4) -0.001(4) -0.003(4) 0.000(3)
C23A 0.020(4) 0.117(9) 0.033(4) -0.008(5) -0.001(3) 0.018(5)
C24A 0.041(5) 0.087(8) 0.056(6) -0.021(5) -0.007(4) 0.012(5)
C25A 0.041(5) 0.136(11) 0.050(6) 0.026(6) -0.013(4) -0.028(6)
C26A 0.026(3) 0.013(3) 0.019(3) -0.007(2) 0.008(2) -0.003(2)
C27A 0.034(4) 0.011(3) 0.025(3) -0.002(2) 0.007(3) 0.000(2)
C28A 0.047(4) 0.014(3) 0.029(3) -0.010(3) 0.005(3) 0.002(2)
C29A 0.051(5) 0.018(3) 0.034(4) -0.020(3) 0.005(3) -0.002(3)
C30A 0.029(4) 0.026(3) 0.027(3) -0.012(3) 0.000(3) -0.005(3)
C31A 0.022(3) 0.017(3) 0.021(3) -0.004(2) 0.006(2) -0.002(2)
C32A 0.036(4) 0.018(3) 0.032(4) 0.002(3) 0.001(3) 0.006(3)
C33A 0.041(4) 0.038(4) 0.041(4) 0.005(3) 0.000(3) 0.007(3)
C34A 0.052(5) 0.027(4) 0.032(4) 0.008(3) 0.003(3) 0.011(3)
C35A 0.021(3) 0.019(3) 0.025(3) -0.003(2) -0.002(2) -0.001(2)
C36A 0.029(4) 0.025(3) 0.028(3) 0.001(3) 0.000(3) -0.002(3)
C37A 0.021(3) 0.040(4) 0.043(4) -0.003(3) -0.004(3) -0.001(3)
C38A 0.030(3) 0.012(3) 0.025(3) 0.000(2) 0.000(3) -0.004(2)
C39A 0.033(4) 0.024(3) 0.020(3) 0.001(3) -0.001(3) -0.003(2)
C40A 0.034(4) 0.036(4) 0.028(4) 0.006(3) 0.000(3) -0.005(3)
C41A 0.046(5) 0.029(4) 0.031(4) 0.009(3) -0.011(3) -0.002(3)
C42A 0.050(5) 0.025(3) 0.025(3) 0.002(3) 0.000(3) 0.000(3)
C43A 0.035(4) 0.011(3) 0.022(3) -0.003(2) 0.002(3) 0.000(2)
C44A 0.038(4) 0.013(3) 0.027(3) -0.009(3) 0.005(3) -0.005(2)
C45A 0.054(5) 0.022(3) 0.029(4) -0.012(3) 0.007(3) -0.006(3)
C46A 0.056(5) 0.027(4) 0.028(4) -0.018(3) 0.017(3) -0.006(3)
C47A 0.039(4) 0.029(4) 0.037(4) -0.015(3) 0.016(3) -0.010(3)
C48A 0.031(4) 0.022(3) 0.031(3) -0.010(3) 0.006(3) -0.007(3)
C49A 0.039(4) 0.012(3) 0.024(3) -0.007(3) 0.004(3) -0.006(2)
O3S 0.053(4) 0.060(4) 0.071(5) -0.012(3) -0.012(3) 0.008(3)
C1S 0.122(12) 0.104(10) 0.071(8) -0.053(9) -0.029(8) 0.007(7)
C2S 0.092(9) 0.064(7) 0.067(7) -0.018(6) -0.032(6) 0.011(5)
C4S 0.039(5) 0.047(5) 0.095(8) 0.003(4) 0.009(5) 0.008(5)
C5S 0.056(6) 0.042(5) 0.096(8) 0.000(4) 0.009(6) -0.028(5)
O3R 0.037(4) 0.137(7) 0.043(4) -0.013(4) -0.011(3) 0.009(4)
C1R 0.161(15) 0.086(9) 0.068(8) -0.053(10) 0.037(9) -0.038(7)
C2R 0.129(13) 0.079(9) 0.099(10) -0.008(8) -0.070(10) -0.030(8)
C4R 0.039(7) 0.115(12) 0.194(19) 0.011(7) 0.000(9) 0.029(12)
C5R 0.139(16) 0.52(5) 0.064(10) 0.21(2) 0.017(10) 0.038(18)

loop_
_atom_type_symbol
_atom_type_description
_atom_type_scat_dispersion_real
_atom_type_scat_dispersion_imag
_atom_type_scat_source
C C 0.0033 0.0016 'International Tables Vol C Tables 4.2.6.8 and 6.1.1.4'
H H 0.0000 0.0000 'International Tables Vol C Tables 4.2.6.8 and 6.1.1.4'
Au Au -2.0133 8.8022 'International Tables Vol C Tables 4.2.6.8 and 6.1.1.4'
Cl Cl 0.1484 0.1585 'International Tables Vol C Tables 4.2.6.8 and 6.1.1.4'
N N 0.0061 0.0033 'International Tables Vol C Tables 4.2.6.8 and 6.1.1.4'
O O 0.0106 0.0060 'International Tables Vol C Tables 4.2.6.8 and 6.1.1.4'

loop_
_geom_angle_atom_site_label_1
_geom_angle_atom_site_label_2
_geom_angle_atom_site_label_3
_geom_angle_site_symmetry_1
_geom_angle_site_symmetry_3
_geom_angle
_geom_angle_publ_flag
C49 Au1 C38 . . 80.7(3) ?
C49 Au1 C3 . . 174.7(2) ?
C38 Au1 C3 . . 94.1(3) ?
C49 Au1 Cl2 . . 94.5(2) ?
C38 Au1 Cl2 . . 175.16(19) ?
C3 Au1 Cl2 . . 90.7(2) ?
N6 N5 C4 . . 112.1(5) ?
N6 N5 C14 . . 118.2(5) ?
C4 N5 C14 . . 129.6(5) ?
N5 N6 N7 . . 103.7(4) ?
N6 N7 C3 . . 114.2(5) ?
N6 N7 C26 . . 116.0(4) ?
C3 N7 C26 . . 129.7(5) ?
C8 N9 C10 . . 114.3(6) ?
C8 N13 C12 . . 114.8(6) ?
N7 C3 C4 . . 102.6(5) ?
N7 C3 Au1 . . 126.1(4) ?
C4 C3 Au1 . . 130.7(4) ?
N5 C4 C3 . . 107.4(5) ?
N5 C4 C8 . . 122.2(5) ?
C3 C4 C8 . . 130.4(5) ?
N13 C8 N9 . . 128.7(6) ?
N13 C8 C4 . . 116.3(5) ?
N9 C8 C4 . . 115.0(5) ?
N9 C10 C11 . . 123.0(6) ?
N9 C10 H10 . . 118.5 ?
C11 C10 H10 . . 118.5 ?
C10 C11 C12 . . 117.3(6) ?
C10 C11 H11 . . 121.4 ?
C12 C11 H11 . . 121.4 ?
N13 C12 C11 . . 121.9(7) ?
N13 C12 H12 . . 119.0 ?
C11 C12 H12 . . 119.0 ?
C15 C14 C19 . . 125.2(6) ?
C15 C14 N5 . . 117.8(5) ?
C19 C14 N5 . . 117.0(5) ?
C14 C15 C16 . . 115.5(6) ?
C14 C15 C20 . . 123.2(6) ?
C16 C15 C20 . . 121.3(6) ?
C17 C16 C15 . . 121.0(6) ?
C17 C16 H16 . . 119.5 ?
C15 C16 H16 . . 119.5 ?
C16 C17 C18 . . 121.5(6) ?
C16 C17 H17 . . 119.3 ?
C18 C17 H17 . . 119.3 ?
C17 C18 C19 . . 120.2(6) ?
C17 C18 H18 . . 119.9 ?
C19 C18 H18 . . 119.9 ?
C18 C19 C14 . . 116.5(6) ?
C18 C19 C23 . . 121.0(6) ?
C14 C19 C23 . . 122.5(6) ?
C15 C20 C21 . . 111.6(6) ?
C15 C20 C22 . . 110.7(6) ?
C21 C20 C22 . . 110.6(5) ?
C15 C20 H20 . . 108.0 ?
C21 C20 H20 . . 108.0 ?
C22 C20 H20 . . 108.0 ?
C20 C21 H21A . . 109.5 ?
C20 C21 H21B . . 109.5 ?
H21A C21 H21B . . 109.5 ?
C20 C21 H21C . . 109.5 ?
H21A C21 H21C . . 109.5 ?
H21B C21 H21C . . 109.5 ?
C20 C22 H22A . . 109.5 ?
C20 C22 H22B . . 109.5 ?
H22A C22 H22B . . 109.5 ?
C20 C22 H22C . . 109.5 ?
H22A C22 H22C . . 109.5 ?
H22B C22 H22C . . 109.5 ?
C19 C23 C25 . . 111.3(6) ?
C19 C23 C24 . . 111.2(6) ?
C25 C23 C24 . . 111.3(6) ?
C19 C23 H23 . . 107.6 ?
C25 C23 H23 . . 107.6 ?
C24 C23 H23 . . 107.6 ?
C23 C24 H24A . . 109.5 ?
C23 C24 H24B . . 109.5 ?
H24A C24 H24B . . 109.5 ?
C23 C24 H24C . . 109.5 ?
H24A C24 H24C . . 109.5 ?
H24B C24 H24C . . 109.5 ?
C23 C25 H25A . . 109.5 ?
C23 C25 H25B . . 109.5 ?
H25A C25 H25B . . 109.5 ?
C23 C25 H25C . . 109.5 ?
H25A C25 H25C . . 109.5 ?
H25B C25 H25C . . 109.5 ?
C27 C26 C31 . . 124.3(5) ?
C27 C26 N7 . . 118.3(5) ?
C31 C26 N7 . . 117.2(5) ?
C26 C27 C28 . . 117.1(6) ?
C26 C27 C32 . . 123.3(5) ?
C28 C27 C32 . . 119.6(5) ?
C29 C28 C27 . . 120.3(6) ?
C29 C28 H28 . . 119.8 ?
C27 C28 H28 . . 119.8 ?
C28 C29 C30 . . 120.8(6) ?
C28 C29 H29 . . 119.6 ?
C30 C29 H29 . . 119.6 ?
C29 C30 C31 . . 121.1(6) ?
C29 C30 H30 . . 119.4 ?
C31 C30 H30 . . 119.4 ?
C30 C31 C26 . . 116.3(5) ?
C30 C31 C35 . . 121.6(6) ?
C26 C31 C35 . . 122.0(5) ?
C27 C32 C34 . . 110.4(6) ?
C27 C32 C33 . . 110.8(6) ?
C34 C32 C33 . . 111.7(6) ?
C27 C32 H32 . . 107.9 ?
C34 C32 H32 . . 107.9 ?
C33 C32 H32 . . 107.9 ?
C32 C33 H33A . . 109.5 ?
C32 C33 H33B . . 109.5 ?
H33A C33 H33B . . 109.5 ?
C32 C33 H33C . . 109.5 ?
H33A C33 H33C . . 109.5 ?
H33B C33 H33C . . 109.5 ?
C32 C34 H34A . . 109.5 ?
C32 C34 H34B . . 109.5 ?
H34A C34 H34B . . 109.5 ?
C32 C34 H34C . . 109.5 ?
H34A C34 H34C . . 109.5 ?
H34B C34 H34C . . 109.5 ?
C31 C35 C36 . . 112.8(5) ?
C31 C35 C37 . . 110.6(5) ?
C36 C35 C37 . . 109.5(6) ?
C31 C35 H35 . . 107.9 ?
C36 C35 H35 . . 107.9 ?
C37 C35 H35 . . 107.9 ?
C35 C36 H36A . . 109.5 ?
C35 C36 H36B . . 109.5 ?
H36A C36 H36B . . 109.5 ?
C35 C36 H36C . . 109.5 ?
H36A C36 H36C . . 109.5 ?
H36B C36 H36C . . 109.5 ?
C35 C37 H37A . . 109.5 ?
C35 C37 H37B . . 109.5 ?
H37A C37 H37B . . 109.5 ?
C35 C37 H37C . . 109.5 ?
H37A C37 H37C . . 109.5 ?
H37B C37 H37C . . 109.5 ?
C39 C38 C43 . . 120.7(6) ?
C39 C38 Au1 . . 125.4(5) ?
C43 C38 Au1 . . 113.9(5) ?
C40 C39 C38 . . 119.0(6) ?
C40 C39 H39 . . 120.5 ?
C38 C39 H39 . . 120.5 ?
C39 C40 C41 . . 121.8(7) ?
C39 C40 H40 . . 119.1 ?
C41 C40 H40 . . 119.1 ?
C40 C41 C42 . . 118.6(7) ?
C40 C41 H41 . . 120.7 ?
C42 C41 H41 . . 120.7 ?
C43 C42 C41 . . 121.2(7) ?
C43 C42 H42 . . 119.4 ?
C41 C42 H42 . . 119.4 ?
C42 C43 C38 . . 118.6(7) ?
C42 C43 C44 . . 125.5(6) ?
C38 C43 C44 . . 115.8(6) ?
C45 C44 C49 . . 119.7(7) ?
C45 C44 C43 . . 125.4(7) ?
C49 C44 C43 . . 114.8(6) ?
C46 C45 C44 . . 120.3(7) ?
C46 C45 H45 . . 119.8 ?
C44 C45 H45 . . 119.8 ?
C47 C46 C45 . . 119.2(7) ?
C47 C46 H46 . . 120.4 ?
C45 C46 H46 . . 120.4 ?
C46 C47 C48 . . 122.5(7) ?
C46 C47 H47 . . 118.8 ?
C48 C47 H47 . . 118.8 ?
C47 C48 C49 . . 119.3(7) ?
C47 C48 H48 . . 120.3 ?
C49 C48 H48 . . 120.3 ?
C48 C49 C44 . . 119.0(6) ?
C48 C49 Au1 . . 126.3(5) ?
C44 C49 Au1 . . 114.7(5) ?
C38A Au1A C49A . . 81.2(3) ?
C38A Au1A C3A . . 94.3(3) ?
C49A Au1A C3A . . 175.2(3) ?
C38A Au1A Cl2A . . 176.21(18) ?
C49A Au1A Cl2A . . 95.0(2) ?
C3A Au1A Cl2A . . 89.4(2) ?
N6A N5A C4A . . 112.1(5) ?
N6A N5A C14A . . 118.2(5) ?
C4A N5A C14A . . 129.7(5) ?
N5A N6A N7A . . 103.1(4) ?
N6A N7A C3A . . 114.8(5) ?
N6A N7A C26A . . 117.6(5) ?
C3A N7A C26A . . 127.5(5) ?
C8A N9A C10A . . 115.2(6) ?
C8A N13A C12A . . 115.1(6) ?
N7A C3A C4A . . 102.8(5) ?
N7A C3A Au1A . . 125.7(4) ?
C4A C3A Au1A . . 131.1(4) ?
N5A C4A C3A . . 107.2(5) ?
N5A C4A C8A . . 124.5(5) ?
C3A C4A C8A . . 128.3(5) ?
N9A C8A N13A . . 127.3(6) ?
N9A C8A C4A . . 115.0(5) ?
N13A C8A C4A . . 117.7(5) ?
N9A C10A C11A . . 123.5(6) ?
N9A C10A H10A . . 118.2 ?
C11A C10A H10A . . 118.2 ?
C10A C11A C12A . . 116.4(6) ?
C10A C11A H11A . . 121.8 ?
C12A C11A H11A . . 121.8 ?
N13A C12A C11A . . 122.4(7) ?
N13A C12A H12A . . 118.8 ?
C11A C12A H12A . . 118.8 ?
C15A C14A C19A . . 125.1(6) ?
C15A C14A N5A . . 117.7(6) ?
C19A C14A N5A . . 117.3(6) ?
C14A C15A C16A . . 115.8(8) ?
C14A C15A C20A . . 122.8(6) ?
C16A C15A C20A . . 121.4(7) ?
C17A C16A C15A . . 121.0(8) ?
C17A C16A H16A . . 119.5 ?
C15A C16A H16A . . 119.5 ?
C16A C17A C18A . . 121.5(7) ?
C16A C17A H17A . . 119.2 ?
C18A C17A H17A . . 119.2 ?
C17A C18A C19A . . 120.7(9) ?
C17A C18A H18A . . 119.6 ?
C19A C18A H18A . . 119.6 ?
C14A C19A C18A . . 115.9(8) ?
C14A C19A C23A . . 123.2(6) ?
C18A C19A C23A . . 121.0(8) ?
C15A C20A C21A . . 111.0(7) ?
C15A C20A C22A . . 112.2(6) ?
C21A C20A C22A . . 110.6(6) ?
C15A C20A H20A . . 107.6 ?
C21A C20A H20A . . 107.6 ?
C22A C20A H20A . . 107.6 ?
C20A C21A H21D . . 109.5 ?
C20A C21A H21E . . 109.5 ?
H21D C21A H21E . . 109.5 ?
C20A C21A H21F . . 109.5 ?
H21D C21A H21F . . 109.5 ?
H21E C21A H21F . . 109.5 ?
C20A C22A H22D . . 109.5 ?
C20A C22A H22E . . 109.5 ?
H22D C22A H22E . . 109.5 ?
C20A C22A H22F . . 109.5 ?
H22D C22A H22F . . 109.5 ?
H22E C22A H22F . . 109.5 ?
C19A C23A C24A . . 110.9(7) ?
C19A C23A C25A . . 112.1(9) ?
C24A C23A C25A . . 110.8(7) ?
C19A C23A H23A . . 107.6 ?
C24A C23A H23A . . 107.6 ?
C25A C23A H23A . . 107.6 ?
C23A C24A H24D . . 109.5 ?
C23A C24A H24E . . 109.5 ?
H24D C24A H24E . . 109.5 ?
C23A C24A H24F . . 109.5 ?
H24D C24A H24F . . 109.5 ?
H24E C24A H24F . . 109.5 ?
C23A C25A H25D . . 109.5 ?
C23A C25A H25E . . 109.5 ?
H25D C25A H25E . . 109.5 ?
C23A C25A H25F . . 109.5 ?
H25D C25A H25F . . 109.5 ?
H25E C25A H25F . . 109.5 ?
C31A C26A C27A . . 124.6(5) ?
C31A C26A N7A . . 117.7(5) ?
C27A C26A N7A . . 117.8(6) ?
C26A C27A C28A . . 116.1(6) ?
C26A C27A C32A . . 122.9(6) ?
C28A C27A C32A . . 120.9(6) ?
C29A C28A C27A . . 121.3(6) ?
C29A C28A H28A . . 119.4 ?
C27A C28A H28A . . 119.4 ?
C28A C29A C30A . . 120.7(6) ?
C28A C29A H29A . . 119.6 ?
C30A C29A H29A . . 119.6 ?
C29A C30A C31A . . 121.0(7) ?
C29A C30A H30A . . 119.5 ?
C31A C30A H30A . . 119.5 ?
C26A C31A C30A . . 116.3(6) ?
C26A C31A C35A . . 122.8(5) ?
C30A C31A C35A . . 120.8(6) ?
C27A C32A C33A . . 109.9(6) ?
C27A C32A C34A . . 113.1(6) ?
C33A C32A C34A . . 111.0(6) ?
C27A C32A H32A . . 107.5 ?
C33A C32A H32A . . 107.5 ?
C34A C32A H32A . . 107.5 ?
C32A C33A H33D . . 109.5 ?
C32A C33A H33E . . 109.5 ?
H33D C33A H33E . . 109.5 ?
C32A C33A H33F . . 109.5 ?
H33D C33A H33F . . 109.5 ?
H33E C33A H33F . . 109.5 ?
C32A C34A H34D . . 109.5 ?
C32A C34A H34E . . 109.5 ?
H34D C34A H34E . . 109.5 ?
C32A C34A H34F . . 109.5 ?
H34D C34A H34F . . 109.5 ?
H34E C34A H34F . . 109.5 ?
C31A C35A C37A . . 113.0(5) ?
C31A C35A C36A . . 110.1(5) ?
C37A C35A C36A . . 109.4(5) ?
C31A C35A H35A . . 108.1 ?
C37A C35A H35A . . 108.1 ?
C36A C35A H35A . . 108.1 ?
C35A C36A H36D . . 109.5 ?
C35A C36A H36E . . 109.5 ?
H36D C36A H36E . . 109.5 ?
C35A C36A H36F . . 109.5 ?
H36D C36A H36F . . 109.5 ?
H36E C36A H36F . . 109.5 ?
C35A C37A H37D . . 109.5 ?
C35A C37A H37E . . 109.5 ?
H37D C37A H37E . . 109.5 ?
C35A C37A H37F . . 109.5 ?
H37D C37A H37F . . 109.5 ?
H37E C37A H37F . . 109.5 ?
C39A C38A C43A . . 119.5(6) ?
C39A C38A Au1A . . 126.3(5) ?
C43A C38A Au1A . . 114.1(5) ?
C38A C39A C40A . . 121.2(6) ?
C38A C39A H39A . . 119.4 ?
C40A C39A H39A . . 119.4 ?
C41A C40A C39A . . 119.8(7) ?
C41A C40A H40A . . 120.1 ?
C39A C40A H40A . . 120.1 ?
C42A C41A C40A . . 119.3(7) ?
C42A C41A H41A . . 120.4 ?
C40A C41A H41A . . 120.4 ?
C41A C42A C43A . . 121.2(7) ?
C41A C42A H42A . . 119.4 ?
C43A C42A H42A . . 119.4 ?
C42A C43A C38A . . 119.0(6) ?
C42A C43A C44A . . 125.9(6) ?
C38A C43A C44A . . 115.1(6) ?
C49A C44A C45A . . 119.9(7) ?
C49A C44A C43A . . 115.2(6) ?
C45A C44A C43A . . 124.9(7) ?
C46A C45A C44A . . 119.1(7) ?
C46A C45A H45A . . 120.5 ?
C44A C45A H45A . . 120.5 ?
C47A C46A C45A . . 120.7(7) ?
C47A C46A H46A . . 119.6 ?
C45A C46A H46A . . 119.6 ?
C46A C47A C48A . . 121.0(7) ?
C46A C47A H47A . . 119.5 ?
C48A C47A H47A . . 119.5 ?
C49A C48A C47A . . 119.2(7) ?
C49A C48A H48A . . 120.4 ?
C47A C48A H48A . . 120.4 ?
C48A C49A C44A . . 120.1(6) ?
C48A C49A Au1A . . 125.9(5) ?
C44A C49A Au1A . . 114.0(5) ?
C4S O3S C2S . . 111.8(8) ?
C2S C1S H1SA . . 109.5 ?
C2S C1S H1SB . . 109.5 ?
H1SA C1S H1SB . . 109.5 ?
C2S C1S H1SC . . 109.5 ?
H1SA C1S H1SC . . 109.5 ?
H1SB C1S H1SC . . 109.5 ?
O3S C2S C1S . . 107.1(9) ?
O3S C2S H2SA . . 110.3 ?
C1S C2S H2SA . . 110.3 ?
O3S C2S H2SB . . 110.3 ?
C1S C2S H2SB . . 110.3 ?
H2SA C2S H2SB . . 108.5 ?
O3S C4S C5S . . 110.9(8) ?
O3S C4S H4SA . . 109.5 ?
C5S C4S H4SA . . 109.5 ?
O3S C4S H4SB . . 109.5 ?
C5S C4S H4SB . . 109.5 ?
H4SA C4S H4SB . . 108.0 ?
C4S C5S H5SA . . 109.5 ?
C4S C5S H5SB . . 109.5 ?
H5SA C5S H5SB . . 109.5 ?
C4S C5S H5SC . . 109.5 ?
H5SA C5S H5SC . . 109.5 ?
H5SB C5S H5SC . . 109.5 ?
C2R O3R C4R . . 117.8(11) ?
C2R C1R H1RA . . 109.5 ?
C2R C1R H1RB . . 109.5 ?
H1RA C1R H1RB . . 109.5 ?
C2R C1R H1RC . . 109.5 ?
H1RA C1R H1RC . . 109.5 ?
H1RB C1R H1RC . . 109.5 ?
O3R C2R C1R . . 114.6(10) ?
O3R C2R H2RA . . 108.6 ?
C1R C2R H2RA . . 108.6 ?
O3R C2R H2RB . . 108.6 ?
C1R C2R H2RB . . 108.6 ?
H2RA C2R H2RB . . 107.6 ?
O3R C4R C5R . . 110.6(13) ?
O3R C4R H4RA . . 109.5 ?
C5R C4R H4RA . . 109.5 ?
O3R C4R H4RB . . 109.5 ?
C5R C4R H4RB . . 109.5 ?
H4RA C4R H4RB . . 108.1 ?
C4R C5R H5RA . . 109.5 ?
C4R C5R H5RB . . 109.5 ?
H5RA C5R H5RB . . 109.5 ?
C4R C5R H5RC . . 109.5 ?
H5RA C5R H5RC . . 109.5 ?
H5RB C5R H5RC . . 109.5 ?

loop_
_geom_bond_atom_site_label_1
_geom_bond_atom_site_label_2
_geom_bond_site_symmetry_2
_geom_bond_distance
_geom_bond_publ_flag
Au1 C49 . 2.057(7) ?
Au1 C38 . 2.072(7) ?
Au1 C3 . 2.080(6) ?
Au1 Cl2 . 2.376(3) ?
N5 N6 . 1.325(7) ?
N5 C4 . 1.374(7) ?
N5 C14 . 1.457(7) ?
N6 N7 . 1.344(7) ?
N7 C3 . 1.383(7) ?
N7 C26 . 1.446(7) ?
N9 C8 . 1.332(8) ?
N9 C10 . 1.349(8) ?
N13 C8 . 1.330(8) ?
N13 C12 . 1.358(8) ?
C3 C4 . 1.386(8) ?
C4 C8 . 1.488(8) ?
C10 C11 . 1.370(10) ?
C10 H10 . 0.95 ?
C11 C12 . 1.379(10) ?
C11 H11 . 0.95 ?
C12 H12 . 0.95 ?
C14 C15 . 1.397(9) ?
C14 C19 . 1.403(9) ?
C15 C16 . 1.406(9) ?
C15 C20 . 1.519(9) ?
C16 C17 . 1.385(10) ?
C16 H16 . 0.95 ?
C17 C18 . 1.389(10) ?
C17 H17 . 0.95 ?
C18 C19 . 1.397(9) ?
C18 H18 . 0.95 ?
C19 C23 . 1.518(9) ?
C20 C21 . 1.534(10) ?
C20 C22 . 1.534(9) ?
C20 H20 . 1.0 ?
C21 H21A . 0.98 ?
C21 H21B . 0.98 ?
C21 H21C . 0.98 ?
C22 H22A . 0.98 ?
C22 H22B . 0.98 ?
C22 H22C . 0.98 ?
C23 C25 . 1.530(10) ?
C23 C24 . 1.534(10) ?
C23 H23 . 1.0 ?
C24 H24A . 0.98 ?
C24 H24B . 0.98 ?
C24 H24C . 0.98 ?
C25 H25A . 0.98 ?
C25 H25B . 0.98 ?
C25 H25C . 0.98 ?
C26 C27 . 1.394(8) ?
C26 C31 . 1.398(8) ?
C27 C28 . 1.401(8) ?
C27 C32 . 1.533(9) ?
C28 C29 . 1.384(9) ?
C28 H28 . 0.95 ?
C29 C30 . 1.394(9) ?
C29 H29 . 0.95 ?
C30 C31 . 1.395(8) ?
C30 H30 . 0.95 ?
C31 C35 . 1.524(8) ?
C32 C34 . 1.536(10) ?
C32 C33 . 1.540(10) ?
C32 H32 . 1.0 ?
C33 H33A . 0.98 ?
C33 H33B . 0.98 ?
C33 H33C . 0.98 ?
C34 H34A . 0.98 ?
C34 H34B . 0.98 ?
C34 H34C . 0.98 ?
C35 C36 . 1.532(9) ?
C35 C37 . 1.534(9) ?
C35 H35 . 1.0 ?
C36 H36A . 0.98 ?
C36 H36B . 0.98 ?
C36 H36C . 0.98 ?
C37 H37A . 0.98 ?
C37 H37B . 0.98 ?
C37 H37C . 0.98 ?
C38 C39 . 1.385(10) ?
C38 C43 . 1.408(9) ?
C39 C40 . 1.384(10) ?
C39 H39 . 0.95 ?
C40 C41 . 1.385(11) ?
C40 H40 . 0.95 ?
C41 C42 . 1.393(11) ?
C41 H41 . 0.95 ?
C42 C43 . 1.391(10) ?
C42 H42 . 0.95 ?
C43 C44 . 1.467(10) ?
C44 C45 . 1.407(9) ?
C44 C49 . 1.412(9) ?
C45 C46 . 1.377(11) ?
C45 H45 . 0.95 ?
C46 C47 . 1.372(11) ?
C46 H46 . 0.95 ?
C47 C48 . 1.383(10) ?
C47 H47 . 0.95 ?
C48 C49 . 1.396(10) ?
C48 H48 . 0.95 ?
Au1A C38A . 2.040(7) ?
Au1A C49A . 2.053(7) ?
Au1A C3A . 2.066(6) ?
Au1A Cl2A . 2.385(3) ?
N5A N6A . 1.330(7) ?
N5A C4A . 1.375(7) ?
N5A C14A . 1.449(7) ?
N6A N7A . 1.343(7) ?
N7A C3A . 1.368(7) ?
N7A C26A . 1.459(7) ?
N9A C8A . 1.329(8) ?
N9A C10A . 1.340(8) ?
N13A C8A . 1.332(8) ?
N13A C12A . 1.348(9) ?
C3A C4A . 1.384(8) ?
C4A C8A . 1.480(8) ?
C10A C11A . 1.355(10) ?
C10A H10A . 0.95 ?
C11A C12A . 1.385(10) ?
C11A H11A . 0.95 ?
C12A H12A . 0.95 ?
C14A C15A . 1.396(10) ?
C14A C19A . 1.398(11) ?
C15A C16A . 1.400(10) ?
C15A C20A . 1.515(11) ?
C16A C17A . 1.370(14) ?
C16A H16A . 0.95 ?
C17A C18A . 1.380(15) ?
C17A H17A . 0.95 ?
C18A C19A . 1.399(10) ?
C18A H18A . 0.95 ?
C19A C23A . 1.516(12) ?
C20A C21A . 1.536(10) ?
C20A C22A . 1.538(10) ?
C20A H20A . 1.0 ?
C21A H21D . 0.98 ?
C21A H21E . 0.98 ?
C21A H21F . 0.98 ?
C22A H22D . 0.98 ?
C22A H22E . 0.98 ?
C22A H22F . 0.98 ?
C23A C24A . 1.529(14) ?
C23A C25A . 1.531(13) ?
C23A H23A . 1.0 ?
C24A H24D . 0.98 ?
C24A H24E . 0.98 ?
C24A H24F . 0.98 ?
C25A H25D . 0.98 ?
C25A H25E . 0.98 ?
C25A H25F . 0.98 ?
C26A C31A . 1.395(9) ?
C26A C27A . 1.403(8) ?
C27A C28A . 1.405(9) ?
C27A C32A . 1.516(10) ?
C28A C29A . 1.374(11) ?
C28A H28A . 0.95 ?
C29A C30A . 1.391(10) ?
C29A H29A . 0.95 ?
C30A C31A . 1.400(8) ?
C30A H30A . 0.95 ?
C31A C35A . 1.522(8) ?
C32A C33A . 1.537(10) ?
C32A C34A . 1.541(9) ?
C32A H32A . 1.0 ?
C33A H33D . 0.98 ?
C33A H33E . 0.98 ?
C33A H33F . 0.98 ?
C34A H34D . 0.98 ?
C34A H34E . 0.98 ?
C34A H34F . 0.98 ?
C35A C37A . 1.527(9) ?
C35A C36A . 1.540(9) ?
C35A H35A . 1.0 ?
C36A H36D . 0.98 ?
C36A H36E . 0.98 ?
C36A H36F . 0.98 ?
C37A H37D . 0.98 ?
C37A H37E . 0.98 ?
C37A H37F . 0.98 ?
C38A C39A . 1.375(9) ?
C38A C43A . 1.416(9) ?
C39A C40A . 1.403(9) ?
C39A H39A . 0.95 ?
C40A C41A . 1.394(10) ?
C40A H40A . 0.95 ?
C41A C42A . 1.393(11) ?
C41A H41A . 0.95 ?
C42A C43A . 1.398(10) ?
C42A H42A . 0.95 ?
C43A C44A . 1.464(10) ?
C44A C49A . 1.408(10) ?
C44A C45A . 1.418(9) ?
C45A C46A . 1.392(11) ?
C45A H45A . 0.95 ?
C46A C47A . 1.381(11) ?
C46A H46A . 0.95 ?
C47A C48A . 1.403(9) ?
C47A H47A . 0.95 ?
C48A C49A . 1.397(10) ?
C48A H48A . 0.95 ?
O3S C4S . 1.387(11) ?
O3S C2S . 1.450(12) ?
C1S C2S . 1.501(17) ?
C1S H1SA . 0.98 ?
C1S H1SB . 0.98 ?
C1S H1SC . 0.98 ?
C2S H2SA . 0.99 ?
C2S H2SB . 0.99 ?
C4S C5S . 1.523(15) ?
C4S H4SA . 0.99 ?
C4S H4SB . 0.99 ?
C5S H5SA . 0.98 ?
C5S H5SB . 0.98 ?
C5S H5SC . 0.98 ?
O3R C2R . 1.373(14) ?
O3R C4R . 1.386(13) ?
C1R C2R . 1.438(18) ?
C1R H1RA . 0.98 ?
C1R H1RB . 0.98 ?
C1R H1RC . 0.98 ?
C2R H2RA . 0.99 ?
C2R H2RB . 0.99 ?
C4R C5R . 1.44(2) ?
C4R H4RA . 0.99 ?
C4R H4RB . 0.99 ?
C5R H5RA . 0.98 ?
C5R H5RB . 0.98 ?
C5R H5RC . 0.98 ?

loop_
_geom_torsion_atom_site_label_1
_geom_torsion_atom_site_label_2
_geom_torsion_atom_site_label_3
_geom_torsion_atom_site_label_4
_geom_torsion_site_symmetry_1
_geom_torsion_site_symmetry_2
_geom_torsion_site_symmetry_3
_geom_torsion_site_symmetry_4
_geom_torsion
_geom_torsion_publ_flag
C4 N5 N6 N7 . . . . 0.2(6) ?
C14 N5 N6 N7 . . . . -176.8(5) ?
N5 N6 N7 C3 . . . . 0.3(6) ?
N5 N6 N7 C26 . . . . -176.3(5) ?
N6 N7 C3 C4 . . . . -0.6(6) ?
C26 N7 C3 C4 . . . . 175.4(5) ?
N6 N7 C3 Au1 . . . . 171.0(4) ?
C26 N7 C3 Au1 . . . . -13.0(8) ?
N6 N5 C4 C3 . . . . -0.6(7) ?
C14 N5 C4 C3 . . . . 176.0(5) ?
N6 N5 C4 C8 . . . . 179.9(5) ?
C14 N5 C4 C8 . . . . -3.5(9) ?
N7 C3 C4 N5 . . . . 0.7(6) ?
Au1 C3 C4 N5 . . . . -170.4(4) ?
N7 C3 C4 C8 . . . . -179.9(6) ?
Au1 C3 C4 C8 . . . . 9.1(10) ?
C12 N13 C8 N9 . . . . 1.0(10) ?
C12 N13 C8 C4 . . . . -178.5(6) ?
C10 N9 C8 N13 . . . . -1.4(10) ?
C10 N9 C8 C4 . . . . 178.1(6) ?
N5 C4 C8 N13 . . . . 39.5(8) ?
C3 C4 C8 N13 . . . . -139.8(7) ?
N5 C4 C8 N9 . . . . -140.0(6) ?
C3 C4 C8 N9 . . . . 40.6(9) ?
C8 N9 C10 C11 . . . . 0.3(10) ?
N9 C10 C11 C12 . . . . 0.9(11) ?
C8 N13 C12 C11 . . . . 0.5(11) ?
C10 C11 C12 N13 . . . . -1.3(12) ?
N6 N5 C14 C15 . . . . -97.5(6) ?
C4 N5 C14 C15 . . . . 86.1(8) ?
N6 N5 C14 C19 . . . . 82.5(7) ?
C4 N5 C14 C19 . . . . -93.8(7) ?
C19 C14 C15 C16 . . . . 2.4(9) ?
N5 C14 C15 C16 . . . . -177.6(5) ?
C19 C14 C15 C20 . . . . -177.7(6) ?
N5 C14 C15 C20 . . . . 2.4(8) ?
C14 C15 C16 C17 . . . . -1.4(9) ?
C20 C15 C16 C17 . . . . 178.7(6) ?
C15 C16 C17 C18 . . . . -1.4(10) ?
C16 C17 C18 C19 . . . . 3.3(10) ?
C17 C18 C19 C14 . . . . -2.3(9) ?
C17 C18 C19 C23 . . . . 178.8(6) ?
C15 C14 C19 C18 . . . . -0.6(9) ?
N5 C14 C19 C18 . . . . 179.4(5) ?
C15 C14 C19 C23 . . . . 178.4(6) ?
N5 C14 C19 C23 . . . . -1.7(8) ?
C14 C15 C20 C21 . . . . 128.5(6) ?
C16 C15 C20 C21 . . . . -51.5(8) ?
C14 C15 C20 C22 . . . . -107.9(7) ?
C16 C15 C20 C22 . . . . 72.1(8) ?
C18 C19 C23 C25 . . . . 65.9(8) ?
C14 C19 C23 C25 . . . . -113.0(7) ?
C18 C19 C23 C24 . . . . -58.9(8) ?
C14 C19 C23 C24 . . . . 122.2(7) ?
N6 N7 C26 C27 . . . . -96.1(6) ?
C3 N7 C26 C27 . . . . 87.9(7) ?
N6 N7 C26 C31 . . . . 79.9(6) ?
C3 N7 C26 C31 . . . . -96.0(7) ?
C31 C26 C27 C28 . . . . 0.2(9) ?
N7 C26 C27 C28 . . . . 176.0(5) ?
C31 C26 C27 C32 . . . . 178.8(6) ?
N7 C26 C27 C32 . . . . -5.4(9) ?
C26 C27 C28 C29 . . . . 0.1(9) ?
C32 C27 C28 C29 . . . . -178.5(6) ?
C27 C28 C29 C30 . . . . 0.5(9) ?
C28 C29 C30 C31 . . . . -1.4(10) ?
C29 C30 C31 C26 . . . . 1.6(9) ?
C29 C30 C31 C35 . . . . -175.7(6) ?
C27 C26 C31 C30 . . . . -1.1(9) ?
N7 C26 C31 C30 . . . . -176.9(5) ?
C27 C26 C31 C35 . . . . 176.2(6) ?
N7 C26 C31 C35 . . . . 0.4(8) ?
C26 C27 C32 C34 . . . . -117.3(7) ?
C28 C27 C32 C34 . . . . 61.3(8) ?
C26 C27 C32 C33 . . . . 118.4(7) ?
C28 C27 C32 C33 . . . . -63.1(8) ?
C30 C31 C35 C36 . . . . -39.5(8) ?
C26 C31 C35 C36 . . . . 143.4(6) ?
C30 C31 C35 C37 . . . . 83.5(7) ?
C26 C31 C35 C37 . . . . -93.6(7) ?
C43 C38 C39 C40 . . . . 2.8(10) ?
Au1 C38 C39 C40 . . . . -177.7(5) ?
C38 C39 C40 C41 . . . . -3.3(11) ?
C39 C40 C41 C42 . . . . 2.0(12) ?
C40 C41 C42 C43 . . . . 0.0(12) ?
C41 C42 C43 C38 . . . . -0.5(10) ?
C41 C42 C43 C44 . . . . 176.2(7) ?
C39 C38 C43 C42 . . . . -0.9(9) ?
Au1 C38 C43 C42 . . . . 179.5(5) ?
C39 C38 C43 C44 . . . . -177.9(6) ?
Au1 C38 C43 C44 . . . . 2.6(7) ?
C42 C43 C44 C45 . . . . -0.2(10) ?
C38 C43 C44 C45 . . . . 176.6(6) ?
C42 C43 C44 C49 . . . . -176.8(6) ?
C38 C43 C44 C49 . . . . 0.0(8) ?
C49 C44 C45 C46 . . . . -0.6(9) ?
C43 C44 C45 C46 . . . . -177.0(6) ?
C44 C45 C46 C47 . . . . 1.0(10) ?
C45 C46 C47 C48 . . . . -1.0(12) ?
C46 C47 C48 C49 . . . . 0.4(11) ?
C47 C48 C49 C44 . . . . 0.0(9) ?
C47 C48 C49 Au1 . . . . 179.4(5) ?
C45 C44 C49 C48 . . . . 0.0(9) ?
C43 C44 C49 C48 . . . . 176.9(5) ?
C45 C44 C49 Au1 . . . . -179.4(4) ?
C43 C44 C49 Au1 . . . . -2.5(7) ?
C4A N5A N6A N7A . . . . 1.1(6) ?
C14A N5A N6A N7A . . . . 179.7(5) ?
N5A N6A N7A C3A . . . . -0.2(6) ?
N5A N6A N7A C26A . . . . -177.6(5) ?
N6A N7A C3A C4A . . . . -0.7(7) ?
C26A N7A C3A C4A . . . . 176.3(5) ?
N6A N7A C3A Au1A . . . . 172.8(4) ?
C26A N7A C3A Au1A . . . . -10.2(9) ?
N6A N5A C4A C3A . . . . -1.6(7) ?
C14A N5A C4A C3A . . . . -179.9(6) ?
N6A N5A C4A C8A . . . . 178.5(5) ?
C14A N5A C4A C8A . . . . 0.2(10) ?
N7A C3A C4A N5A . . . . 1.3(6) ?
Au1A C3A C4A N5A . . . . -171.7(4) ?
N7A C3A C4A C8A . . . . -178.8(6) ?
Au1A C3A C4A C8A . . . . 8.2(10) ?
C10A N9A C8A N13A . . . . -1.7(10) ?
C10A N9A C8A C4A . . . . 179.3(6) ?
C12A N13A C8A N9A . . . . 2.5(11) ?
C12A N13A C8A C4A . . . . -178.5(7) ?
N5A C4A C8A N9A . . . . -156.3(6) ?
C3A C4A C8A N9A . . . . 23.8(9) ?
N5A C4A C8A N13A . . . . 24.7(9) ?
C3A C4A C8A N13A . . . . -155.2(7) ?
C8A N9A C10A C11A . . . . -0.2(11) ?
N9A C10A C11A C12A . . . . 0.9(12) ?
C8A N13A C12A C11A . . . . -1.6(12) ?
C10A C11A C12A N13A . . . . 0.0(13) ?
N6A N5A C14A C15A . . . . -89.2(7) ?
C4A N5A C14A C15A . . . . 89.1(8) ?
N6A N5A C14A C19A . . . . 90.7(7) ?
C4A N5A C14A C19A . . . . -91.1(8) ?
C19A C14A C15A C16A . . . . 1.3(10) ?
N5A C14A C15A C16A . . . . -178.9(6) ?
C19A C14A C15A C20A . . . . -179.7(7) ?
N5A C14A C15A C20A . . . . 0.2(9) ?
C14A C15A C16A C17A . . . . -0.9(10) ?
C20A C15A C16A C17A . . . . -180.0(7) ?
C15A C16A C17A C18A . . . . 0.0(13) ?
C16A C17A C18A C19A . . . . 0.5(14) ?
C15A C14A C19A C18A . . . . -0.8(11) ?
N5A C14A C19A C18A . . . . 179.4(7) ?
C15A C14A C19A C23A . . . . 179.4(8) ?
N5A C14A C19A C23A . . . . -0.4(11) ?
C17A C18A C19A C14A . . . . -0.2(13) ?
C17A C18A C19A C23A . . . . 179.7(9) ?
C14A C15A C20A C21A . . . . -103.6(8) ?
C16A C15A C20A C21A . . . . 75.4(8) ?
C14A C15A C20A C22A . . . . 132.1(7) ?
C16A C15A C20A C22A . . . . -48.9(9) ?
C14A C19A C23A C24A . . . . -114.3(8) ?
C18A C19A C23A C24A . . . . 65.8(11) ?
C14A C19A C23A C25A . . . . 121.2(8) ?
C18A C19A C23A C25A . . . . -58.7(11) ?
N6A N7A C26A C31A . . . . 82.3(7) ?
C3A N7A C26A C31A . . . . -94.6(7) ?
N6A N7A C26A C27A . . . . -98.0(6) ?
C3A N7A C26A C27A . . . . 85.1(7) ?
C31A C26A C27A C28A . . . . 0.6(9) ?
N7A C26A C27A C28A . . . . -179.1(5) ?
C31A C26A C27A C32A . . . . -177.0(6) ?
N7A C26A C27A C32A . . . . 3.3(9) ?
C26A C27A C28A C29A . . . . 0.3(9) ?
C32A C27A C28A C29A . . . . 178.0(6) ?
C27A C28A C29A C30A . . . . -0.6(11) ?
C28A C29A C30A C31A . . . . 0.0(10) ?
C27A C26A C31A C30A . . . . -1.2(9) ?
N7A C26A C31A C30A . . . . 178.5(5) ?
C27A C26A C31A C35A . . . . 175.6(6) ?
N7A C26A C31A C35A . . . . -4.7(8) ?
C29A C30A C31A C26A . . . . 0.8(9) ?
C29A C30A C31A C35A . . . . -176.1(6) ?
C26A C27A C32A C33A . . . . 99.6(7) ?
C28A C27A C32A C33A . . . . -77.9(8) ?
C26A C27A C32A C34A . . . . -135.8(6) ?
C28A C27A C32A C34A . . . . 46.8(8) ?
C26A C31A C35A C37A . . . . 146.9(6) ?
C30A C31A C35A C37A . . . . -36.5(8) ?
C26A C31A C35A C36A . . . . -90.5(7) ?
C30A C31A C35A C36A . . . . 86.2(7) ?
C43A C38A C39A C40A . . . . -2.9(9) ?
Au1A C38A C39A C40A . . . . 176.2(5) ?
C38A C39A C40A C41A . . . . 0.6(10) ?
C39A C40A C41A C42A . . . . 1.2(11) ?
C40A C41A C42A C43A . . . . -0.6(10) ?
C41A C42A C43A C38A . . . . -1.7(10) ?
C41A C42A C43A C44A . . . . 177.4(6) ?
C39A C38A C43A C42A . . . . 3.4(9) ?
Au1A C38A C43A C42A . . . . -175.8(5) ?
C39A C38A C43A C44A . . . . -175.8(5) ?
Au1A C38A C43A C44A . . . . 5.0(7) ?
C42A C43A C44A C49A . . . . 179.3(6) ?
C38A C43A C44A C49A . . . . -1.6(8) ?
C42A C43A C44A C45A . . . . -2.2(10) ?
C38A C43A C44A C45A . . . . 176.9(6) ?
C49A C44A C45A C46A . . . . 1.2(9) ?
C43A C44A C45A C46A . . . . -177.2(6) ?
C44A C45A C46A C47A . . . . -0.7(10) ?
C45A C46A C47A C48A . . . . -0.4(10) ?
C46A C47A C48A C49A . . . . 0.8(10) ?
C47A C48A C49A C44A . . . . -0.3(9) ?
C47A C48A C49A Au1A . . . . -179.8(5) ?
C45A C44A C49A C48A . . . . -0.8(9) ?
C43A C44A C49A C48A . . . . 177.8(5) ?
C45A C44A C49A Au1A . . . . 178.8(4) ?
C43A C44A C49A Au1A . . . . -2.6(7) ?
C4S O3S C2S C1S . . . . -178.2(9) ?
C2S O3S C4S C5S . . . . -176.8(8) ?
C4R O3R C2R C1R . . . . 173.1(12) ?
C2R O3R C4R C5R . . . . 175.6(17) ?
